data_2106112
loop_
_publ_author_name
'Robert, F.'
'Teze, A.'
'Herve, G.'
'Jeannin, Y.P.'

_publ_section_title
;
 The crystal structure of K4 (beta1-Si Mo W11 O40)*(H2 O)9
;
_journal_name_full 'Acta Crystallographica B (24,1968-38,1982)'
_journal_page_first 11
_journal_page_last 15
_journal_volume 36
_journal_year 1980
_chemical_formula_sum 'H18 K4 Mo O49 Si W11'
_chemical_name_systematic 'K4 (Si Mo W11 O40) (H2 O)9'
_space_group_IT_number 62
_symmetry_space_group_name_Hall '-P 2ac 2n'
_symmetry_space_group_name_H-M 'P n m a'
_cell_angle_alpha 90
_cell_angle_beta 90
_cell_angle_gamma 90
_cell_formula_units_Z 4
_cell_length_a 20.551
_cell_length_b 15.535
_cell_length_c 12.953
_cell_volume 4135.372
_citation_journal_id_ASTM ACBCAR
_cod_data_source_file Robert_ACBCAR_1980_1256.cif
_cod_data_source_block H18K4Mo1O49Si1W11
_cod_original_formula_sum 'H18 K4 Mo1 O49 Si1 W11'
_cod_database_code 2106112

loop_
_symmetry_equiv_pos_as_xyz
x,y,z
-x+1/2,-y,z+1/2
x+1/2,-y+1/2,-z+1/2
-x,y+1/2,-z
-x,-y,-z
x-1/2,y,-z-1/2
-x-1/2,y-1/2,z-1/2
x,-y-1/2,z

loop_
_atom_site_label
_atom_site_type_symbol
_atom_site_fract_x
_atom_site_fract_y
_atom_site_fract_z
_atom_site_occupancy
_atom_site_U_iso_or_equiv
O14 O-2 0.3194 0.53 0.746 1 0.0
O17 O-2 0.4428 0.75 0.419 1 0.0
O29 O-2 0.5594 0.25 -0.0059 1 0.0
O5 O-2 0.135 0.6563 0.594 1 0.0
O15 O-2 0.4641 0.6589 0.5873 1 0.0
W7 W+6 0.44126 0.75 0.68998 0.5 0.0
O18 O-2 0.2942 0.75 0.1924 1 0.0
O23 O-2 0.3435 0.5941 0.9434 1 0.0
O21 O-2 0.2835 0.4169 0.5856 1 0.0
O11 O-2 0.2097 0.6626 0.3307 1 0.0
O26 O-2 0.5043 0.0893 0.0684 1 0.0
O2 O-2 0.3566 0.75 0.5638 1 0.0
O3 O-2 0.2608 0.6646 0.6694 1 0.0
O19 O-2 0.104 0.5724 0.4055 1 0.0
O7 O-2 0.3536 0.5671 0.5478 1 0.0
Mo1 Mo+6 0.31209 0.63059 0.82742 0.25 0.0
O9 O-2 0.1551 0.75 0.764 1 0.0
W4 W+6 0.27624 0.52248 0.61105 1 0.0
K2 K+1 0.7031 0.75 0.4857 1 0.0
O8 O-2 0.3905 0.6664 0.7609 1 0.0
Mo2 Mo+6 0.44126 0.75 0.68998 0.5 0.0
O10 O-2 0.2996 0.75 0.8598 1 0.0
O25 O-2 0.9093 0.1435 0.0045 1 0.0
O22 O-2 0.4542 0.5706 0.4059 1 0.0
O24 O-2 0.509 0.75 0.7595 1 0.0
O6 O-2 0.2277 0.5656 0.4936 1 0.0
O12 O-2 0.1969 0.5229 0.6828 1 0.0
O13 O-2 0.2205 0.6122 0.8449 1 0.0
W5 W+6 0.40695 0.64286 0.47081 1 0.0
Si1 Si+4 0.2788 0.75 0.5989 1 0.0
W3 W+6 0.16047 0.63029 0.73196 1 0.0
O4 O-2 0.3375 0.6631 0.3764 1 0.0
O27 O-2 0.083 0.6426 0.2002 1 0.0
O16 O-2 0.1172 0.75 0.4259 1 0.0
W6 W+6 0.31209 0.63059 0.82742 0.75 0.0
O1 O-2 0.2341 0.75 0.4969 1 0.0
O20 O-2 0.0904 0.5937 0.7857 1 0.0
K3 K+1 0.0287 0.4908 0.2465 1 0.0
W1 W+6 0.27796 0.75 0.32426 1 0.0
W2 W+6 0.16179 0.64225 0.45105 1 0.0
O28 O-2 0.4182 0.5977 0.1614 1 0.0
K1 K+1 0.0043 0.25 0.7022 1 0.0
